data_7009669
loop_
_publ_author_name
'Rettig, Steven J.'
'S\'anchez, Victor'
'Storr, Alan'
'Thompson, Robert C.'
'Trotter, James'

_publ_section_title
;
 Polybis(4-azabenzimidazolato)-iron(II) and -cobalt(II). 3-D single
 diamond-like framework materials which exhibit spin canting and
 ferromagnetic ordering at low temperatures&#x200A;&#x2020;
;
_journal_issue 21
_journal_name_full 'Journal of the Chemical Society, Dalton Transactions'
_journal_page_first 3931
_journal_paper_doi 10.1039/b002574g
_journal_year 2000
_chemical_formula_moiety 'C12 H8 Fe N6 '
_chemical_formula_sum 'C12 H8 Fe N6'
_chemical_formula_weight 292.08
_space_group_IT_number 19
_symmetry_cell_setting orthorhombic
_symmetry_Int_Tables_number 19
_symmetry_space_group_name_Hall 'P 2ac 2ab'
_symmetry_space_group_name_H-M 'P 21 21 21'
_audit_creation_date 19100-03-31
_audit_creation_method 'by teXsan v1.8'
_audit_update_record
;
?
;
_cell_angle_alpha 90
_cell_angle_beta 90
_cell_angle_gamma 90
_cell_formula_units_Z 4
_cell_length_a 9.655(2)
_cell_length_b 10.3403(6)
_cell_length_c 12.4671(7)
_cell_measurement_reflns_used 6830
_cell_measurement_temperature 180.2
_cell_measurement_theta_max 30.0
_cell_measurement_theta_min 2.0
_cell_volume 1244.7(3)
_computing_cell_refinement 'd*TREK (MSC, 1996-1998)'
_computing_data_collection 'd*TREK (MSC, 1996-1998)'
_computing_data_reduction 'd*TREK (MSC, 1996-1998)'
_computing_publication_material 'teXsan (MSC, 1992-1997)'
_computing_structure_refinement 'teXsan (MSC, 1992-1997)'
_computing_structure_solution
;
SIR92 (Altomare, et. al. 1993)
;
_diffrn_ambient_temperature 180.2
_diffrn_detector_area_resol_mean 11.76
_diffrn_measurement_device_type 'Rigaku/ADSC CCD'
_diffrn_measurement_method 'area detector'
_diffrn_orient_matrix_UB_11 0.00000
_diffrn_orient_matrix_UB_12 0.00000
_diffrn_orient_matrix_UB_13 0.00000
_diffrn_orient_matrix_UB_21 0.00000
_diffrn_orient_matrix_UB_22 0.00000
_diffrn_orient_matrix_UB_23 0.00000
_diffrn_orient_matrix_UB_31 0.00000
_diffrn_orient_matrix_UB_32 0.00000
_diffrn_orient_matrix_UB_33 0.00000
_diffrn_radiation_detector CCD
_diffrn_radiation_monochromator graphite
_diffrn_radiation_source 'X-ray tube'
_diffrn_radiation_type 'Mo K\a'
_diffrn_radiation_wavelength 0.7107
_diffrn_reflns_av_R_equivalents 0.05993
_diffrn_reflns_av_sigmaI/netI 0.080
_diffrn_reflns_limit_h_max 10
_diffrn_reflns_limit_h_min -13
_diffrn_reflns_limit_k_max 13
_diffrn_reflns_limit_k_min -12
_diffrn_reflns_limit_l_max 15
_diffrn_reflns_limit_l_min -17
_diffrn_reflns_number 11118
_diffrn_reflns_reduction_process 'Lp corrections applied'
_diffrn_reflns_theta_max 30.03
_diffrn_reflns_theta_min 1.97
_diffrn_standards_decay_% 0.00
_diffrn_standards_interval_count 0
_diffrn_standards_number 0
_exptl_absorpt_coefficient_mu 1.204
_exptl_absorpt_correction_T_max 1.000
_exptl_absorpt_correction_T_min 0.707
_exptl_absorpt_correction_type empirical
_exptl_crystal_colour green
_exptl_crystal_density_diffrn 1.559
_exptl_crystal_density_meas ?
_exptl_crystal_description prism
_exptl_crystal_F_000 592.00
_exptl_crystal_size_max 0.20
_exptl_crystal_size_mid 0.20
_exptl_crystal_size_min 0.15
_refine_diff_density_max 0.92
_refine_diff_density_min -1.43
_refine_ls_extinction_method none
_refine_ls_goodness_of_fit_all 1.215
_refine_ls_goodness_of_fit_ref 1.215
_refine_ls_hydrogen_treatment noref
_refine_ls_matrix_type full
_refine_ls_number_constraints 0
_refine_ls_number_parameters 172
_refine_ls_number_reflns 3212
_refine_ls_number_restraints 0
_refine_ls_R_factor_all 0.0838
_refine_ls_R_factor_gt 0.0838
_refine_ls_shift/su_max 0.0150
_refine_ls_shift/su_mean 0.1210
_refine_ls_structure_factor_coef Fsqd
_refine_ls_weighting_details 'w = 1/[\s^2^(Fo^2^)]'
_refine_ls_weighting_scheme sigma
_refine_ls_wR_factor_all 0.0546
_refine_ls_wR_factor_ref 0.0546
_reflns_number_gt 3212
_reflns_number_total 3233
_reflns_threshold_expression I>0.00\s(I)
_cod_data_source_file b002574g.txt
_cod_data_source_block as154/V-55
_cod_original_cell_volume 1244.6(2)
_cod_original_sg_symbol_H-M 'P 21 21 21 '
_cod_original_formula_sum 'C12 H8 Fe N6 '
_cod_database_code 7009669

loop_
_symmetry_equiv_pos_as_xyz
'   +x,   +y,   +z'
'1/2-x,   -y,1/2+z'
'1/2+x,1/2-y,   -z'
'   -x,1/2+y,1/2-z'

loop_
_atom_site_label
_atom_site_fract_x
_atom_site_fract_y
_atom_site_fract_z
_atom_site_U_iso_or_equiv
_atom_site_occupancy
_atom_site_refinement_flags
_atom_site_adp_type
_atom_site_calc_flag
_atom_site_calc_attached_atom
Fe(1) 0.44858(5) 0.67069(5) 0.63145(4) 0.02072(11) 1.000 . Uani d ?
N(1) 0.5748(3) 0.6915(3) 0.5023(2) 0.0243(9) 1.000 . Uani d ?
N(2) 0.7590(3) 0.7489(3) 0.3987(2) 0.0255(9) 1.000 . Uani d ?
N(3) 0.4435(3) 0.5752(3) 0.3673(3) 0.0427(10) 1.000 . Uani d ?
N(4) 0.5375(3) 0.7927(3) 0.7404(2) 0.0246(9) 1.000 . Uani d ?
N(5) 0.5755(3) 0.9817(3) 0.8273(2) 0.0238(9) 1.000 . Uani d ?
N(6) 0.6900(3) 0.6557(3) 0.8461(3) 0.0441(11) 1.000 . Uani d ?
C(1) 0.6975(4) 0.7511(4) 0.4960(4) 0.0260(10) 1.000 . Uani d ?
C(2) 0.6657(3) 0.6819(4) 0.3345(3) 0.0248(10) 1.000 . Uani d ?
C(3) 0.6706(4) 0.6447(4) 0.2289(3) 0.0372(13) 1.000 . Uani d ?
C(4) 0.5580(6) 0.5722(5) 0.1948(3) 0.058(2) 1.000 . Uani d ?
C(5) 0.4517(5) 0.5384(4) 0.2622(4) 0.055(2) 1.000 . Uani d ?
C(6) 0.5535(4) 0.6460(3) 0.3985(2) 0.0242(10) 1.000 . Uani d ?
C(7) 0.5118(4) 0.9167(4) 0.7459(3) 0.0227(10) 1.000 . Uani d ?
C(8) 0.6553(3) 0.8868(3) 0.8764(3) 0.0216(10) 1.000 . Uani d ?
C(9) 0.7469(4) 0.8906(4) 0.9621(3) 0.0284(12) 1.000 . Uani d ?
C(10) 0.8095(4) 0.7758(5) 0.9855(4) 0.0446(15) 1.000 . Uani d ?
C(11) 0.7795(4) 0.6619(5) 0.9273(3) 0.0506(15) 1.000 . Uani d ?
C(12) 0.6329(4) 0.7693(4) 0.8229(3) 0.0246(11) 1.000 . Uani d ?
H(1) 0.7401 0.7936 0.5581 0.031 1.000 . Uiso c ?
H(2) 0.7475 0.6676 0.1813 0.045 1.000 . Uiso c ?
H(3) 0.5543 0.5439 0.1198 0.070 1.000 . Uiso c ?
H(4) 0.3770 0.4847 0.2332 0.066 1.000 . Uiso c ?
H(5) 0.4505 0.9603 0.6946 0.027 1.000 . Uiso c ?
H(6) 0.7652 0.9699 1.0028 0.034 1.000 . Uiso c ?
H(7) 0.8770 0.7722 1.0442 0.054 1.000 . Uiso c ?
H(8) 0.8276 0.5823 0.9481 0.061 1.000 . Uiso c ?

loop_
_atom_site_aniso_label
_atom_site_aniso_U_11
_atom_site_aniso_U_22
_atom_site_aniso_U_33
_atom_site_aniso_U_12
_atom_site_aniso_U_13
_atom_site_aniso_U_23
Fe(1) 0.0249(2) 0.0159(2) 0.0213(2) -0.0009(3) -0.0021(3) 0.0009(3)
N(1) 0.025(2) 0.023(2) 0.025(2) -0.004(2) 0.0003(14) 0.0027(15)
N(2) 0.0283(15) 0.025(2) 0.023(2) -0.0067(14) 0.0061(14) 0.0025(15)
N(3) 0.037(2) 0.039(2) 0.052(2) -0.009(2) -0.013(3) 0.006(2)
N(4) 0.033(2) 0.013(2) 0.027(2) -0.0008(15) -0.0090(15) -0.0043(13)
N(5) 0.027(2) 0.015(2) 0.029(2) -0.0001(15) 0.0006(15) 0.0018(14)
N(6) 0.067(2) 0.023(2) 0.042(2) 0.016(2) -0.006(2) 0.002(2)
C(1) 0.033(2) 0.020(2) 0.025(2) -0.004(2) 0.001(2) -0.002(2)
C(2) 0.025(2) 0.021(2) 0.029(2) 0.000(2) -0.005(2) 0.007(2)
C(3) 0.034(2) 0.060(4) 0.017(2) 0.002(2) -0.002(2) 0.000(2)
C(4) 0.060(3) 0.084(4) 0.030(3) 0.010(4) -0.009(3) -0.013(3)
C(5) 0.055(3) 0.047(3) 0.062(4) -0.008(3) -0.033(3) -0.004(3)
C(6) 0.0194(14) 0.029(2) 0.024(2) 0.001(2) -0.009(2) 0.007(2)
C(7) 0.027(2) 0.023(2) 0.019(2) -0.0009(15) -0.0049(15) -0.001(2)
C(8) 0.023(2) 0.016(2) 0.027(2) 0.0009(15) 0.004(2) 0.001(2)
C(9) 0.034(2) 0.032(3) 0.019(2) -0.003(2) -0.010(2) -0.007(2)
C(10) 0.038(2) 0.059(4) 0.037(3) 0.009(3) -0.017(2) 0.014(3)
C(11) 0.059(3) 0.042(3) 0.052(3) 0.025(3) -0.007(2) 0.000(3)
C(12) 0.031(2) 0.014(2) 0.028(2) 0.004(2) 0.001(2) 0.001(2)

loop_
_atom_type_symbol
_atom_type_oxidation_number
_atom_type_number_in_cell
_atom_type_scat_dispersion_real
_atom_type_scat_dispersion_imag
_atom_type_scat_source
C 0 48 0.002 0.002
;International Tables for Crystallography
(1992, Vol. C, Tables 4.2.6.8 and 6.1.1.1)
;
H 0 32 0.000 0.000
;International Tables for Crystallography
(1992, Vol. C, Table 6.1.1.2)
;
Fe 0 4 0.301 0.845
;International Tables for Crystallography
(1992, Vol. C, Tables 4.2.6.8 and 6.1.1.1)
;
N 0 24 0.004 0.003
;International Tables for Crystallography
(1992, Vol. C, Tables 4.2.6.8 and 6.1.1.1)
;

loop_
_geom_angle_atom_site_label_1
_geom_angle_atom_site_label_2
_geom_angle_atom_site_label_3
_geom_angle
_geom_angle_site_symmetry_1
_geom_angle_site_symmetry_2
_geom_angle_site_symmetry_3
_geom_angle_publ_flag
N(1) Fe(1) N(2) 110.39(11) . . 3_466 yes
N(1) Fe(1) N(4) 102.10(11) . . . yes
N(1) Fe(1) N(5) 111.76(11) . . 4_646 yes
N(2) Fe(1) N(4) 104.31(11) 3_466 . . yes
N(2) Fe(1) N(5) 109.55(11) 3_466 . 4_646 yes
N(4) Fe(1) N(5) 118.24(11) . . 4_646 yes
Fe(1) N(1) C(1) 128.8(3) . . . yes
Fe(1) N(1) C(6) 127.8(2) . . . yes
C(1) N(1) C(6) 103.4(3) . . . yes
Fe(1) N(2) C(1) 123.5(2) 3_566 . . yes
Fe(1) N(2) C(2) 132.6(2) 3_566 . . yes
C(1) N(2) C(2) 104.0(3) . . . yes
C(5) N(3) C(6) 112.5(4) . . . yes
Fe(1) N(4) C(7) 124.1(3) . . . yes
Fe(1) N(4) C(12) 131.1(2) . . . yes
C(7) N(4) C(12) 104.9(3) . . . yes
Fe(1) N(5) C(7) 127.6(2) 4_656 . . yes
Fe(1) N(5) C(8) 129.1(2) 4_656 . . yes
C(7) N(5) C(8) 103.3(3) . . . yes
C(11) N(6) C(12) 113.0(4) . . . yes
N(1) C(1) N(2) 115.7(3) . . . yes
N(1) C(1) H(1) 122.1 . . . no
N(2) C(1) H(1) 122.1 . . . no
N(2) C(2) C(3) 132.1(3) . . . yes
N(2) C(2) C(6) 107.8(3) . . . yes
C(3) C(2) C(6) 120.0(3) . . . yes
C(2) C(3) C(4) 114.8(4) . . . yes
C(2) C(3) H(2) 122.6 . . . no
C(4) C(3) H(2) 122.6 . . . no
C(3) C(4) C(5) 122.4(4) . . . yes
C(3) C(4) H(3) 118.8 . . . no
C(5) C(4) H(3) 118.8 . . . no
N(3) C(5) C(4) 124.0(4) . . . yes
N(3) C(5) H(4) 118.0 . . . no
C(4) C(5) H(4) 118.0 . . . no
N(1) C(6) N(3) 124.6(3) . . . yes
N(1) C(6) C(2) 109.1(3) . . . yes
N(3) C(6) C(2) 126.2(3) . . . yes
N(4) C(7) N(5) 115.8(3) . . . yes
N(4) C(7) H(5) 122.1 . . . no
N(5) C(7) H(5) 122.1 . . . no
N(5) C(8) C(9) 132.2(4) . . . yes
N(5) C(8) C(12) 108.5(3) . . . yes
C(9) C(8) C(12) 119.3(3) . . . yes
C(8) C(9) C(10) 115.0(3) . . . yes
C(8) C(9) H(6) 122.5 . . . no
C(10) C(9) H(6) 122.5 . . . no
C(9) C(10) C(11) 121.6(4) . . . yes
C(9) C(10) H(7) 119.2 . . . no
C(11) C(10) H(7) 119.2 . . . no
N(6) C(11) C(10) 124.3(4) . . . yes
N(6) C(11) H(8) 117.8 . . . no
C(10) C(11) H(8) 117.8 . . . no
N(4) C(12) N(6) 125.8(4) . . . yes
N(4) C(12) C(8) 107.5(3) . . . yes
N(6) C(12) C(8) 126.7(3) . . . yes

loop_
_geom_bond_atom_site_label_1
_geom_bond_atom_site_label_2
_geom_bond_distance
_geom_bond_site_symmetry_1
_geom_bond_site_symmetry_2
_geom_bond_publ_flag
Fe(1) N(1) 2.030(3) . . yes
Fe(1) N(2) 2.046(3) . 3_466 yes
Fe(1) N(4) 2.044(3) . . yes
Fe(1) N(5) 2.034(3) . 4_646 yes
N(1) C(1) 1.338(4) . . yes
N(1) C(6) 1.392(3) . . yes
N(2) C(1) 1.351(5) . . yes
N(2) C(2) 1.389(4) . . yes
N(3) C(5) 1.367(5) . . yes
N(3) C(6) 1.347(4) . . yes
N(4) C(7) 1.308(5) . . yes
N(4) C(12) 1.401(4) . . yes
N(5) C(7) 1.364(4) . . yes
N(5) C(8) 1.390(4) . . yes
N(6) C(11) 1.332(5) . . yes
N(6) C(12) 1.330(4) . . yes
C(1) H(1) 0.98 . . no
C(2) C(3) 1.372(4) . . yes
C(2) C(6) 1.396(4) . . yes
C(3) C(4) 1.387(5) . . yes
C(3) H(2) 0.98 . . no
C(4) C(5) 1.371(6) . . yes
C(4) H(3) 0.98 . . no
C(5) H(4) 0.98 . . no
C(7) H(5) 0.98 . . no
C(8) C(9) 1.388(5) . . yes
C(8) C(12) 1.403(4) . . yes
C(9) C(10) 1.364(5) . . yes
C(9) H(6) 0.98 . . no
C(10) C(11) 1.413(6) . . yes
C(10) H(7) 0.98 . . no
C(11) H(8) 0.98 . . no

loop_
_geom_contact_atom_site_label_1
_geom_contact_atom_site_label_2
_geom_contact_distance
_geom_contact_site_symmetry_1
_geom_contact_site_symmetry_2
_geom_contact_publ_flag
N(2) N(4) 3.229(4) . 3_566 no
N(2) N(5) 3.333(4) . 2_674 no
N(2) C(7) 3.484(5) . 3_566 no
C(3) C(7) 3.370(5) . 3_566 no
C(3) C(10) 3.583(6) . 1_554 no
C(6) C(11) 3.587(6) . 2_664 no
Fe(1) N(1) 2.030(3) . . no
Fe(1) N(2) 2.046(3) . 3_466 no
Fe(1) N(3) 3.439(4) . . no
N(1) Fe(1) 2.030(3) . . no
N(1) N(2) 2.277(4) . . no
N(1) N(3) 2.426(4) . . no
N(1) N(2) 3.347(4) . 3_466 no
N(2) Fe(1) 2.046(3) . 3_566 no
N(2) N(1) 2.277(4) . . no
N(2) N(1) 3.347(4) . 3_566 no
N(2) N(3) 3.557(4) . . no
N(3) N(1) 2.426(4) . . no
N(3) Fe(1) 3.439(4) . . no
N(3) N(2) 3.557(4) . . no

loop_
_geom_torsion_atom_site_label_1
_geom_torsion_atom_site_label_2
_geom_torsion_atom_site_label_3
_geom_torsion_atom_site_label_4
_geom_torsion_site_symmetry_1
_geom_torsion_site_symmetry_2
_geom_torsion_site_symmetry_3
_geom_torsion_site_symmetry_4
_geom_torsion
_geom_torsion_publ_flag
Fe(1) N(1) C(1) N(2) . . . . 179.6(2) no
Fe(1) N(1) C(6) N(3) . . . . -2.1(5) no
Fe(1) N(1) C(6) C(2) . . . . 179.8(2) no
Fe(1) N(4) C(7) N(5) . . . . 176.8(2) no
Fe(1) N(4) C(12) N(6) . . . . 1.6(6) no
Fe(1) N(4) C(12) C(8) . . . . -177.7(2) no
N(1) Fe(1) N(4) C(7) . . . . 85.3(3) no
N(1) Fe(1) N(4) C(12) . . . . -95.3(3) no
N(1) C(1) N(2) C(2) . . . . 0.7(5) no
N(1) C(6) N(3) C(5) . . . . -177.2(3) no
N(1) C(6) C(2) N(2) . . . . 0.8(4) no
N(1) C(6) C(2) C(3) . . . . 178.1(4) no
N(2) C(1) N(1) C(6) . . . . -0.2(5) no
N(2) C(2) C(3) C(4) . . . . 176.8(4) no
N(2) C(2) C(6) N(3) . . . . -177.3(3) no
N(3) C(5) C(4) C(3) . . . . 1.9(8) no
N(3) C(6) N(1) C(1) . . . . 177.7(3) no
N(3) C(6) C(2) C(3) . . . . 0.1(6) no
N(4) Fe(1) N(1) C(1) . . . . 10.5(3) no
N(4) Fe(1) N(1) C(6) . . . . -169.7(3) no
N(4) C(7) N(5) C(8) . . . . 2.5(4) no
N(4) C(12) N(6) C(11) . . . . 178.7(3) no
N(4) C(12) C(8) N(5) . . . . -0.4(4) no
N(4) C(12) C(8) C(9) . . . . -179.7(3) no
N(5) C(7) N(4) C(12) . . . . -2.7(5) no
N(5) C(8) C(9) C(10) . . . . -178.3(4) no
N(5) C(8) C(12) N(6) . . . . -179.7(3) no
N(6) C(11) C(10) C(9) . . . . 0.2(7) no
N(6) C(12) N(4) C(7) . . . . -178.9(4) no
N(6) C(12) C(8) C(9) . . . . 1.0(6) no
C(1) N(1) C(6) C(2) . . . . -0.3(4) no
C(1) N(2) C(2) C(3) . . . . -177.7(5) no
C(1) N(2) C(2) C(6) . . . . -0.8(4) no
C(2) C(3) C(4) C(5) . . . . -1.1(7) no
C(2) C(6) N(3) C(5) . . . . 0.5(5) no
C(4) C(3) C(2) C(6) . . . . 0.2(6) no
C(4) C(5) N(3) C(6) . . . . -1.5(6) no
C(7) N(4) C(12) C(8) . . . . 1.8(4) no
C(7) N(5) C(8) C(9) . . . . 178.1(4) no
C(7) N(5) C(8) C(12) . . . . -1.1(4) no
C(8) C(9) C(10) C(11) . . . . -1.4(6) no
C(8) C(12) N(6) C(11) . . . . -2.1(6) no
C(10) C(9) C(8) C(12) . . . . 0.9(6) no
C(10) C(11) N(6) C(12) . . . . 1.5(6) no
